data_7026163
loop_
_publ_author_name
'Li, Ling-Ling'
'Liu, Lei-Lei'
'Zheng, Ai-Xia'
'Chang, Yu-Jie'
'Dai, Ming'
'Ren, Zhi-Gang'
'Li, Hong-Xi'
'Lang, Jian-Ping'

_publ_section_title
;
 Cracking the framework of bulk CuCN with flexible bipyrazolyl-based
 ligands to assemble [CuCN]n-based coordination polymers.
;
_journal_issue 33
_journal_name_full 'Dalton transactions (Cambridge, England : 2003)'
_journal_page_first 7659
_journal_page_last 7665
_journal_paper_doi 10.1039/c0dt00249f
_journal_volume 39
_journal_year 2010
_chemical_formula_moiety 'C8 H11 Cu N3'
_chemical_formula_sum 'C8 H11 Cu N3'
_chemical_formula_weight 212.75
_chemical_name_systematic
;
?
;
_space_group_IT_number 14
_symmetry_cell_setting monoclinic
_symmetry_space_group_name_Hall '-P 2ybc'
_symmetry_space_group_name_H-M 'P 1 21/c 1'
_atom_sites_solution_hydrogens geom
_atom_sites_solution_primary direct
_atom_sites_solution_secondary difmap
_audit_creation_method SHELXL-97
_cell_angle_alpha 90.00
_cell_angle_beta 109.11(3)
_cell_angle_gamma 90.00
_cell_formula_units_Z 4
_cell_length_a 10.198(2)
_cell_length_b 10.819(2)
_cell_length_c 8.9218(18)
_cell_measurement_reflns_used 2958
_cell_measurement_temperature 223(2)
_cell_measurement_theta_max 27.4894
_cell_measurement_theta_min 3.0635
_cell_volume 930.1(4)
_computing_structure_refinement 'SHELXL-97 (Sheldrick, 1997)'
_computing_structure_solution 'SHELXS-97 (Sheldrick, 1990)'
_diffrn_ambient_temperature 223(2)
_diffrn_measured_fraction_theta_full 0.992
_diffrn_measured_fraction_theta_max 0.992
_diffrn_measurement_device_type 'Rigaku MercuryCCD area detector'
_diffrn_measurement_method \w
_diffrn_radiation_monochromator graphite
_diffrn_radiation_source 'fine-focus sealed tube'
_diffrn_radiation_type MoK\a
_diffrn_radiation_wavelength 0.71073
_diffrn_reflns_av_R_equivalents 0.0536
_diffrn_reflns_av_sigmaI/netI 0.0571
_diffrn_reflns_limit_h_max 12
_diffrn_reflns_limit_h_min -13
_diffrn_reflns_limit_k_max 14
_diffrn_reflns_limit_k_min -14
_diffrn_reflns_limit_l_max 11
_diffrn_reflns_limit_l_min -10
_diffrn_reflns_number 7217
_diffrn_reflns_theta_full 27.49
_diffrn_reflns_theta_max 27.49
_diffrn_reflns_theta_min 3.06
_diffrn_standards_decay_% 0
_diffrn_standards_interval_count 0
_diffrn_standards_interval_time 0
_diffrn_standards_number 0
_exptl_absorpt_coefficient_mu 2.296
_exptl_absorpt_correction_T_max 0.6567
_exptl_absorpt_correction_T_min 0.5976
_exptl_absorpt_correction_type multi-scan
_exptl_absorpt_process_details 'Jacobson, R. (1998) Private communication to Rigaku Company, Tokyo, Japan.'
_exptl_crystal_colour colorless
_exptl_crystal_density_diffrn 1.519
_exptl_crystal_density_method 'not measured'
_exptl_crystal_description block
_exptl_crystal_F_000 436
_exptl_crystal_size_max 0.25
_exptl_crystal_size_mid 0.20
_exptl_crystal_size_min 0.20
_refine_diff_density_max 0.443
_refine_diff_density_min -0.507
_refine_diff_density_rms 0.085
_refine_ls_extinction_method none
_refine_ls_goodness_of_fit_ref 1.007
_refine_ls_hydrogen_treatment constr
_refine_ls_matrix_type full
_refine_ls_number_parameters 111
_refine_ls_number_reflns 2116
_refine_ls_number_restraints 0
_refine_ls_restrained_S_all 1.007
_refine_ls_R_factor_all 0.0700
_refine_ls_R_factor_gt 0.0576
_refine_ls_shift/su_max 0.000
_refine_ls_shift/su_mean 0.000
_refine_ls_structure_factor_coef Fsqd
_refine_ls_weighting_details 'calc w=1/[\s^2^(Fo^2^)+(0.0482P)^2^+1.8600P] where P=(Fo^2^+2Fc^2^)/3'
_refine_ls_weighting_scheme calc
_refine_ls_wR_factor_gt 0.1184
_refine_ls_wR_factor_ref 0.1261
_reflns_number_gt 1847
_reflns_number_total 2116
_reflns_threshold_expression >2sigma(I)
_cod_data_source_file c0dt00249f.txt
_cod_data_source_block '[(CuCN)2(dmpzb)]n'
_cod_original_cell_volume 930.1(3)
_cod_original_sg_symbol_H-M 'P 21/c'
_cod_database_code 7026163

loop_
_symmetry_equiv_pos_as_xyz
'x, y, z'
'-x, y+1/2, -z+1/2'
'-x, -y, -z'
'x, -y-1/2, z-1/2'

loop_
_atom_site_label
_atom_site_type_symbol
_atom_site_fract_x
_atom_site_fract_y
_atom_site_fract_z
_atom_site_U_iso_or_equiv
_atom_site_adp_type
_atom_site_occupancy
_atom_site_symmetry_multiplicity
_atom_site_calc_flag
_atom_site_refinement_flags
Cu1 Cu 0.23814(5) 0.34834(5) 0.21983(6) 0.03195(19) Uani 1 1 d .
N1 N 0.2071(3) 0.6040(3) 0.3394(4) 0.0277(7) Uani 1 1 d .
N2 N 0.2920(3) 0.5233(3) 0.2977(4) 0.0273(7) Uani 1 1 d .
N3 N 0.2180(4) 0.2562(4) 0.3981(4) 0.0406(9) Uani 1 1 d .
C1 C 0.2688(5) 0.7144(4) 0.3848(5) 0.0310(9) Uani 1 1 d .
C2 C 0.3993(5) 0.7052(4) 0.3716(5) 0.0367(10) Uani 1 1 d .
H2 H 0.4680 0.7668 0.3950 0.044 Uiso 1 1 calc R
C3 C 0.4087(4) 0.5857(4) 0.3164(5) 0.0322(9) Uani 1 1 d .
C4 C 0.1980(5) 0.8181(4) 0.4358(6) 0.0443(12) Uani 1 1 d .
H4A H 0.1027 0.8234 0.3659 0.066 Uiso 1 1 calc R
H4B H 0.2458 0.8948 0.4313 0.066 Uiso 1 1 calc R
H4C H 0.1994 0.8037 0.5437 0.066 Uiso 1 1 calc R
C5 C 0.5253(5) 0.5273(5) 0.2753(6) 0.0448(12) Uani 1 1 d .
H5A H 0.4880 0.4722 0.1857 0.067 Uiso 1 1 calc R
H5B H 0.5834 0.4808 0.3656 0.067 Uiso 1 1 calc R
H5C H 0.5803 0.5912 0.2478 0.067 Uiso 1 1 calc R
C6 C 0.0709(4) 0.5631(4) 0.3389(5) 0.0319(9) Uani 1 1 d .
H6A H 0.0415 0.4924 0.2671 0.038 Uiso 1 1 calc R
H6B H 0.0038 0.6299 0.2980 0.038 Uiso 1 1 calc R
C7 C 0.0694(4) 0.5261(4) 0.5032(5) 0.0324(9) Uani 1 1 d .
H7A H 0.1417 0.4642 0.5483 0.039 Uiso 1 1 calc R
H7B H 0.0903 0.5986 0.5729 0.039 Uiso 1 1 calc R
C8 C 0.2221(5) 0.2110(4) 0.5166(5) 0.0318(9) Uani 1 1 d .

loop_
_atom_site_aniso_label
_atom_site_aniso_U_11
_atom_site_aniso_U_22
_atom_site_aniso_U_33
_atom_site_aniso_U_23
_atom_site_aniso_U_13
_atom_site_aniso_U_12
Cu1 0.0400(4) 0.0321(3) 0.0251(3) -0.0018(2) 0.0126(2) -0.0009(2)
N1 0.0312(18) 0.0304(17) 0.0231(17) -0.0013(13) 0.0111(14) 0.0008(14)
N2 0.0290(18) 0.0290(17) 0.0268(18) -0.0014(13) 0.0130(15) -0.0010(14)
N3 0.053(2) 0.039(2) 0.030(2) -0.0013(16) 0.0135(18) -0.0083(18)
C1 0.040(2) 0.026(2) 0.025(2) -0.0017(16) 0.0080(18) -0.0020(18)
C2 0.041(3) 0.032(2) 0.034(2) -0.0023(18) 0.008(2) -0.0085(19)
C3 0.032(2) 0.036(2) 0.029(2) 0.0010(17) 0.0103(18) -0.0043(18)
C4 0.057(3) 0.036(2) 0.039(3) -0.0036(19) 0.013(2) 0.006(2)
C5 0.038(3) 0.047(3) 0.054(3) -0.002(2) 0.021(2) -0.001(2)
C6 0.026(2) 0.042(2) 0.028(2) -0.0021(18) 0.0103(17) -0.0012(18)
C7 0.023(2) 0.045(2) 0.031(2) -0.0023(18) 0.0113(18) 0.0011(18)
C8 0.039(2) 0.030(2) 0.025(2) -0.0036(17) 0.0083(18) -0.0032(18)

loop_
_atom_type_symbol
_atom_type_description
_atom_type_scat_dispersion_real
_atom_type_scat_dispersion_imag
_atom_type_scat_source
C C 0.0033 0.0016 'International Tables Vol C Tables 4.2.6.8 and 6.1.1.4'
H H 0.0000 0.0000 'International Tables Vol C Tables 4.2.6.8 and 6.1.1.4'
N N 0.0061 0.0033 'International Tables Vol C Tables 4.2.6.8 and 6.1.1.4'
Cu Cu 0.3201 1.2651 'International Tables Vol C Tables 4.2.6.8 and 6.1.1.4'

loop_
_geom_angle_atom_site_label_1
_geom_angle_atom_site_label_2
_geom_angle_atom_site_label_3
_geom_angle
_geom_angle_site_symmetry_1
_geom_angle_site_symmetry_3
C8 Cu1 N3 127.96(18) 4_565 .
C8 Cu1 N2 125.27(16) 4_565 .
N3 Cu1 N2 106.69(15) . .
C1 N1 N2 111.9(3) . .
C1 N1 C6 128.3(3) . .
N2 N1 C6 119.6(3) . .
C3 N2 N1 105.2(3) . .
C3 N2 Cu1 130.3(3) . .
N1 N2 Cu1 124.5(2) . .
C8 N3 Cu1 170.3(4) . .
N1 C1 C2 106.2(4) . .
N1 C1 C4 122.4(4) . .
C2 C1 C4 131.4(4) . .
C1 C2 C3 106.1(4) . .
C1 C2 H2 127.0 . .
C3 C2 H2 127.0 . .
N2 C3 C2 110.6(4) . .
N2 C3 C5 120.4(4) . .
C2 C3 C5 129.0(4) . .
C1 C4 H4A 109.5 . .
C1 C4 H4B 109.5 . .
H4A C4 H4B 109.5 . .
C1 C4 H4C 109.5 . .
H4A C4 H4C 109.5 . .
H4B C4 H4C 109.5 . .
C3 C5 H5A 109.5 . .
C3 C5 H5B 109.5 . .
H5A C5 H5B 109.5 . .
C3 C5 H5C 109.5 . .
H5A C5 H5C 109.5 . .
H5B C5 H5C 109.5 . .
N1 C6 C7 112.8(3) . .
N1 C6 H6A 109.0 . .
C7 C6 H6A 109.0 . .
N1 C6 H6B 109.0 . .
C7 C6 H6B 109.0 . .
H6A C6 H6B 107.8 . .
C7 C7 C6 111.5(4) 3_566 .
C7 C7 H7A 109.3 3_566 .
C6 C7 H7A 109.3 . .
C7 C7 H7B 109.3 3_566 .
C6 C7 H7B 109.3 . .
H7A C7 H7B 108.0 . .
N3 C8 Cu1 174.2(4) . 4_566

loop_
_geom_bond_atom_site_label_1
_geom_bond_atom_site_label_2
_geom_bond_distance
_geom_bond_site_symmetry_2
Cu1 C8 1.880(4) 4_565
Cu1 N3 1.944(4) .
Cu1 N2 2.029(3) .
N1 C1 1.348(5) .
N1 N2 1.364(4) .
N1 C6 1.456(5) .
N2 C3 1.331(5) .
N3 C8 1.153(5) .
C1 C2 1.377(6) .
C1 C4 1.484(6) .
C2 C3 1.398(6) .
C2 H2 0.9400 .
C3 C5 1.494(6) .
C4 H4A 0.9700 .
C4 H4B 0.9700 .
C4 H4C 0.9700 .
C5 H5A 0.9700 .
C5 H5B 0.9700 .
C5 H5C 0.9700 .
C6 C7 1.525(5) .
C6 H6A 0.9800 .
C6 H6B 0.9800 .
C7 C7 1.507(8) 3_566
C7 H7A 0.9800 .
C7 H7B 0.9800 .
C8 Cu1 1.880(4) 4_566

loop_
_geom_torsion_atom_site_label_1
_geom_torsion_atom_site_label_2
_geom_torsion_atom_site_label_3
_geom_torsion_atom_site_label_4
_geom_torsion
_geom_torsion_site_symmetry_1
_geom_torsion_site_symmetry_4
C1 N1 N2 C3 -0.6(4) . .
C6 N1 N2 C3 -177.4(3) . .
C1 N1 N2 Cu1 -179.2(3) . .
C6 N1 N2 Cu1 4.0(5) . .
C8 Cu1 N2 C3 -62.5(4) 4_565 .
N3 Cu1 N2 C3 114.4(4) . .
C8 Cu1 N2 N1 115.7(3) 4_565 .
N3 Cu1 N2 N1 -67.4(3) . .
C8 Cu1 N3 C8 138(2) 4_565 .
N2 Cu1 N3 C8 -39(2) . .
N2 N1 C1 C2 0.2(5) . .
C6 N1 C1 C2 176.7(4) . .
N2 N1 C1 C4 180.0(4) . .
C6 N1 C1 C4 -3.5(6) . .
N1 C1 C2 C3 0.3(5) . .
C4 C1 C2 C3 -179.5(4) . .
N1 N2 C3 C2 0.7(5) . .
Cu1 N2 C3 C2 179.2(3) . .
N1 N2 C3 C5 -177.6(4) . .
Cu1 N2 C3 C5 0.9(6) . .
C1 C2 C3 N2 -0.6(5) . .
C1 C2 C3 C5 177.5(4) . .
C1 N1 C6 C7 -78.4(5) . .
N2 N1 C6 C7 97.9(4) . .
N1 C6 C7 C7 -175.1(4) . 3_566
Cu1 N3 C8 Cu1 24(6) . 4_566
